data_9017495
loop_
_publ_author_name
'Straumanis, M. E.'

_publ_section_title
;
 The precision determination of lattice constants by the powder and rotation
 crystal methods and applications
 Sample: at T = 25 C
;
_journal_name_full 'Journal of Applied Physics'
_journal_page_first 726
_journal_page_last 734
_journal_volume 20
_journal_year 1949
_chemical_compound_source Synthetic
_chemical_formula_sum Bi
_chemical_name_mineral Bismuth
_space_group_IT_number 194
_space_group_name_Hall '-P 6c 2c'
_space_group_name_H-M_alt 'P 63/m m c'
_symmetry_space_group_name_H-M 'P 63/m m c'
_cell_angle_alpha 90
_cell_angle_beta 90
_cell_angle_gamma 120
_cell_length_a 4.53674
_cell_length_b 4.53674
_cell_length_c 5.19983
_cell_formula_units_Z 2
_cell_volume 92.685
_database_code_amcsd 0012876
_diffrn_ambient_temperature 298.15
_exptl_crystal_density_diffrn 7.488
_cod_data_source_file inputs/fixed/downloads/15/15805.cif
_cod_data_source_block 15805
_cod_database_code 9017495

loop_
_space_group_symop_operation_xyz
x,y,z
-x,-x+y,1/2+z
x,x-y,1/2-z
-x+y,-x,1/2-z
x-y,x,1/2+z
-y,-x,z
y,x,-z
y,-x+y,-z
-y,x-y,z
x-y,-y,1/2+z
-x+y,y,1/2-z
x,y,1/2-z
-x,-y,1/2+z
x,x-y,z
-x,-x+y,-z
x-y,x,-z
-x+y,-x,z
y,x,1/2+z
-y,-x,1/2-z
-y,x-y,1/2-z
y,-x+y,1/2+z
-x+y,y,z
x-y,-y,-z
-x,-y,-z

loop_
_atom_site_label
_atom_site_fract_x
_atom_site_fract_y
_atom_site_fract_z
Bi 0.33333 0.66667 0.25000

loop_
_cod_related_entry_id
_cod_related_entry_database
_cod_related_entry_code
1 AMCSD 0012876
